data_4334795
loop_
_publ_author_name
'S. M. Ibrahim Al-Rafia'
'Olena Shynkaruk'
'Sean M. McDonald'
'Sean K. Liew'
'Michael J. Ferguson'
'Robert McDonald'
'Rolfe H. Herber'
'Eric Rivard'

_publ_contact_author_address
;
Department of Chemistry
University of Alberta
Edmonton
AB T6G 2G2
CANADA
;
_publ_contact_author_email ERIVARD@UALBERTA.CA
_publ_contact_author_name 'E. Rivard'
_publ_section_title
;
 Synthesis and M\"ossbauer Spectroscopy of Formal Tin(II) Dichloride and
 Dihydride Species Supported by Lewis Acids and Bases
;
_journal_name_full 'Inorganic Chemistry'
_journal_page_first 5581
_journal_page_last 5589
_journal_paper_doi 10.1021/ic4005455
_journal_volume 52
_journal_year 2013
_chemical_formula_sum 'C32 H36 Cl2 Cr N2 O5 Sn'
_chemical_formula_weight 770.22
_chemical_name_common 5
_chemical_name_systematic
; 
 ? 
;
_space_group_IT_number 14
_symmetry_cell_setting monoclinic
_symmetry_space_group_name_Hall '-P 2yn'
_symmetry_space_group_name_H-M 'P 1 21/n 1'
_atom_sites_solution_hydrogens geom
_atom_sites_solution_primary direct
_atom_sites_solution_secondary difmap
_audit_creation_method SHELXL-97
_cell_angle_alpha 90.00
_cell_angle_beta 91.5446(7)
_cell_angle_gamma 90.00
_cell_formula_units_Z 12
_cell_length_a 10.5962(6)
_cell_length_b 18.9655(11)
_cell_length_c 51.458(3)
_cell_measurement_reflns_used 9876
_cell_measurement_temperature 173(2)
_cell_measurement_theta_max 25.95
_cell_measurement_theta_min 2.23
_cell_volume 10337.4(10)
_computing_cell_refinement 'Bruker SAINT'
_computing_data_collection 'Bruker APEX2'
_computing_data_reduction 'Bruker SAINT'
_computing_molecular_graphics 'Bruker SHELXTL'
_computing_publication_material 'Bruker SHELXTL'
_computing_structure_refinement 'SHELXL-97 (Sheldrick, 2008)'
_computing_structure_solution 'SHELXS-97 (Sheldrick, 2008)'
_diffrn_ambient_temperature 173(2)
_diffrn_measured_fraction_theta_full 0.999
_diffrn_measured_fraction_theta_max 0.999
_diffrn_measurement_device_type 'Bruker APEX-II CCD'
_diffrn_measurement_method '\w scans'
_diffrn_radiation_monochromator graphite
_diffrn_radiation_source 'fine-focus sealed tube'
_diffrn_radiation_type MoK\a
_diffrn_radiation_wavelength 0.71073
_diffrn_reflns_av_R_equivalents 0.0642
_diffrn_reflns_av_sigmaI/netI 0.0492
_diffrn_reflns_limit_h_max 13
_diffrn_reflns_limit_h_min -13
_diffrn_reflns_limit_k_max 23
_diffrn_reflns_limit_k_min -23
_diffrn_reflns_limit_l_max 64
_diffrn_reflns_limit_l_min -64
_diffrn_reflns_number 82030
_diffrn_reflns_theta_full 26.43
_diffrn_reflns_theta_max 26.43
_diffrn_reflns_theta_min 1.14
_exptl_absorpt_coefficient_mu 1.235
_exptl_absorpt_correction_T_max 0.9454
_exptl_absorpt_correction_T_min 0.6613
_exptl_absorpt_correction_type numerical
_exptl_absorpt_process_details 'SADABS (Sheldrick, 2008)'
_exptl_crystal_colour yellow
_exptl_crystal_density_diffrn 1.485
_exptl_crystal_description plate
_exptl_crystal_F_000 4680
_exptl_crystal_size_max 0.37
_exptl_crystal_size_mid 0.36
_exptl_crystal_size_min 0.05
_refine_diff_density_max 1.163
_refine_diff_density_min -1.106
_refine_diff_density_rms 0.090
_refine_ls_extinction_method none
_refine_ls_goodness_of_fit_ref 1.027
_refine_ls_hydrogen_treatment constr
_refine_ls_matrix_type full
_refine_ls_number_parameters 1162
_refine_ls_number_reflns 21256
_refine_ls_number_restraints 0
_refine_ls_restrained_S_all 1.027
_refine_ls_R_factor_all 0.0835
_refine_ls_R_factor_gt 0.0451
_refine_ls_shift/su_max 0.002
_refine_ls_shift/su_mean 0.000
_refine_ls_structure_factor_coef Fsqd
_refine_ls_weighting_details 'calc w=1/[\s^2^(Fo^2^)+(0.0227P)^2^+21.4658P] where P=(Fo^2^+2Fc^2^)/3'
_refine_ls_weighting_scheme calc
_refine_ls_wR_factor_gt 0.0828
_refine_ls_wR_factor_ref 0.0976
_reflns_number_gt 13968
_reflns_number_total 21256
_reflns_threshold_expression I>2\s(I)
_cod_data_source_file ic4005455_si_002_2.cif
_cod_data_source_block riv1083
_cod_original_cell_volume 10337.3(10)
_cod_database_code 4334795

loop_
_symmetry_equiv_pos_as_xyz
'x, y, z'
'-x+1/2, y+1/2, -z+1/2'
'-x, -y, -z'
'x-1/2, -y-1/2, z-1/2'

loop_
_atom_site_label
_atom_site_type_symbol
_atom_site_fract_x
_atom_site_fract_y
_atom_site_fract_z
_atom_site_U_iso_or_equiv
_atom_site_adp_type
_atom_site_occupancy
_atom_site_symmetry_multiplicity
_atom_site_calc_flag
_atom_site_refinement_flags
Sn1A Sn 0.35388(3) 0.241283(15) 0.582169(5) 0.02487(7) Uani 1 1 d .
Cr1A Cr 0.13616(7) 0.21039(4) 0.600366(13) 0.02841(16) Uani 1 1 d .
Cl1A Cl 0.52444(14) 0.17307(9) 0.60003(2) 0.0636(4) Uani 1 1 d .
Cl2A Cl 0.43740(14) 0.35215(7) 0.59469(3) 0.0598(4) Uani 1 1 d .
O1A O -0.1137(4) 0.1688(3) 0.62199(7) 0.0814(15) Uani 1 1 d .
O2A O 0.2607(4) 0.21538(18) 0.65410(7) 0.0515(10) Uani 1 1 d .
O3A O 0.2025(5) 0.05427(18) 0.59670(7) 0.0709(13) Uani 1 1 d .
O4A O 0.0220(3) 0.22899(16) 0.54597(6) 0.0390(8) Uani 1 1 d .
O5A O 0.0666(4) 0.36171(19) 0.61222(7) 0.0578(11) Uani 1 1 d .
N1A N 0.4154(3) 0.18360(15) 0.52461(6) 0.0183(7) Uani 1 1 d .
N2A N 0.4134(3) 0.29663(16) 0.52346(6) 0.0221(7) Uani 1 1 d .
C1A C -0.0182(5) 0.1843(3) 0.61392(9) 0.0501(14) Uani 1 1 d .
C2A C 0.2153(5) 0.2117(2) 0.63362(9) 0.0347(11) Uani 1 1 d .
C3A C 0.1782(5) 0.1132(3) 0.59732(9) 0.0453(13) Uani 1 1 d .
C4A C 0.0660(4) 0.2201(2) 0.56608(9) 0.0295(10) Uani 1 1 d .
C5A C 0.0950(4) 0.3055(3) 0.60698(9) 0.0362(11) Uani 1 1 d .
C6A C 0.4098(3) 0.24161(19) 0.53989(7) 0.0195(8) Uani 1 1 d .
C7A C 0.4223(4) 0.2031(2) 0.49886(8) 0.0245(9) Uani 1 1 d .
H7A H 0.4272 0.1724 0.4844 0.029 Uiso 1 1 calc R
C8A C 0.4207(4) 0.2738(2) 0.49823(8) 0.0278(10) Uani 1 1 d .
H8A H 0.4241 0.3027 0.4832 0.033 Uiso 1 1 calc R
C11A C 0.4258(4) 0.11007(18) 0.53283(7) 0.0193(8) Uani 1 1 d .
C12A C 0.3192(4) 0.06731(19) 0.53001(8) 0.0221(9) Uani 1 1 d .
C13A C 0.3337(4) -0.0032(2) 0.53690(8) 0.0312(10) Uani 1 1 d .
H13A H 0.2632 -0.0340 0.5356 0.037 Uiso 1 1 calc R
C14A C 0.4488(5) -0.0290(2) 0.54565(9) 0.0362(11) Uani 1 1 d .
H14A H 0.4567 -0.0775 0.5501 0.043 Uiso 1 1 calc R
C15A C 0.5526(4) 0.0147(2) 0.54805(8) 0.0316(10) Uani 1 1 d .
H15A H 0.6308 -0.0040 0.5543 0.038 Uiso 1 1 calc R
C16A C 0.5445(4) 0.0859(2) 0.54138(8) 0.0248(9) Uani 1 1 d .
C17A C 0.1948(4) 0.0933(2) 0.51833(8) 0.0250(9) Uani 1 1 d .
H17A H 0.1918 0.1458 0.5203 0.030 Uiso 1 1 calc R
C18A C 0.0800(4) 0.0621(2) 0.53128(9) 0.0360(11) Uani 1 1 d .
H18A H 0.0840 0.0728 0.5499 0.043 Uiso 1 1 calc R
H18B H 0.0791 0.0109 0.5288 0.043 Uiso 1 1 calc R
H18C H 0.0029 0.0825 0.5235 0.043 Uiso 1 1 calc R
C19A C 0.1858(4) 0.0758(2) 0.48927(8) 0.0342(11) Uani 1 1 d .
H19A H 0.2590 0.0955 0.4806 0.041 Uiso 1 1 calc R
H19B H 0.1083 0.0961 0.4817 0.041 Uiso 1 1 calc R
H19C H 0.1844 0.0245 0.4870 0.041 Uiso 1 1 calc R
C20A C 0.6616(4) 0.1328(2) 0.54263(8) 0.0274(9) Uani 1 1 d .
H20A H 0.6349 0.1805 0.5487 0.033 Uiso 1 1 calc R
C21A C 0.7181(4) 0.1419(2) 0.51558(8) 0.0340(10) Uani 1 1 d .
H21A H 0.7929 0.1721 0.5170 0.041 Uiso 1 1 calc R
H21B H 0.6553 0.1636 0.5038 0.041 Uiso 1 1 calc R
H21C H 0.7420 0.0956 0.5088 0.041 Uiso 1 1 calc R
C22A C 0.7640(4) 0.1060(3) 0.56150(9) 0.0387(11) Uani 1 1 d .
H22A H 0.7288 0.1001 0.5788 0.046 Uiso 1 1 calc R
H22B H 0.8335 0.1401 0.5625 0.046 Uiso 1 1 calc R
H22C H 0.7958 0.0606 0.5554 0.046 Uiso 1 1 calc R
C31A C 0.4324(4) 0.3712(2) 0.53025(8) 0.0257(9) Uani 1 1 d .
C32A C 0.3296(4) 0.4157(2) 0.53117(9) 0.0302(10) Uani 1 1 d .
C33A C 0.3550(5) 0.4867(2) 0.53655(10) 0.0427(13) Uani 1 1 d .
H33A H 0.2872 0.5193 0.5377 0.051 Uiso 1 1 calc R
C34A C 0.4769(5) 0.5099(2) 0.54018(11) 0.0503(14) Uani 1 1 d .
H34A H 0.4922 0.5583 0.5437 0.060 Uiso 1 1 calc R
C35A C 0.5774(5) 0.4641(2) 0.53879(10) 0.0431(13) Uani 1 1 d .
H35A H 0.6610 0.4814 0.5413 0.052 Uiso 1 1 calc R
C36A C 0.5575(4) 0.3928(2) 0.53373(9) 0.0324(10) Uani 1 1 d .
C37A C 0.1942(4) 0.3908(2) 0.52662(9) 0.0326(11) Uani 1 1 d .
H37A H 0.1946 0.3381 0.5262 0.039 Uiso 1 1 calc R
C38A C 0.1408(5) 0.4173(3) 0.50051(10) 0.0517(14) Uani 1 1 d .
H38A H 0.0538 0.4006 0.4980 0.062 Uiso 1 1 calc R
H38B H 0.1925 0.3992 0.4865 0.062 Uiso 1 1 calc R
H38C H 0.1420 0.4689 0.5003 0.062 Uiso 1 1 calc R
C39A C 0.1103(5) 0.4139(3) 0.54840(10) 0.0510(14) Uani 1 1 d .
H39A H 0.1454 0.3966 0.5650 0.061 Uiso 1 1 calc R
H39B H 0.0254 0.3944 0.5455 0.061 Uiso 1 1 calc R
H39C H 0.1058 0.4655 0.5488 0.061 Uiso 1 1 calc R
C40A C 0.6697(4) 0.3428(2) 0.53236(10) 0.0389(12) Uani 1 1 d .
H40A H 0.6354 0.2945 0.5290 0.047 Uiso 1 1 calc R
C41A C 0.7545(5) 0.3610(3) 0.51004(11) 0.0543(15) Uani 1 1 d .
H41A H 0.8254 0.3279 0.5098 0.065 Uiso 1 1 calc R
H41B H 0.7869 0.4091 0.5123 0.065 Uiso 1 1 calc R
H41C H 0.7061 0.3579 0.4936 0.065 Uiso 1 1 calc R
C42A C 0.7445(5) 0.3401(3) 0.55800(11) 0.0622(16) Uani 1 1 d .
H42A H 0.8158 0.3076 0.5564 0.075 Uiso 1 1 calc R
H42B H 0.6897 0.3237 0.5718 0.075 Uiso 1 1 calc R
H42C H 0.7763 0.3873 0.5623 0.075 Uiso 1 1 calc R
Sn1B Sn 0.18227(3) 0.263924(15) 0.416573(5) 0.02374(7) Uani 1 1 d .
Cr1B Cr -0.04012(7) 0.23836(4) 0.433624(13) 0.02983(16) Uani 1 1 d .
Cl1B Cl 0.34535(14) 0.18735(8) 0.43208(2) 0.0597(4) Uani 1 1 d .
Cl2B Cl 0.27580(13) 0.36953(7) 0.43269(3) 0.0538(4) Uani 1 1 d .
O1B O -0.2967(4) 0.2025(3) 0.45341(8) 0.0900(16) Uani 1 1 d .
O2B O 0.0792(4) 0.23935(18) 0.48796(7) 0.0525(10) Uani 1 1 d .
O3B O 0.0146(5) 0.0810(2) 0.42913(8) 0.0797(15) Uani 1 1 d .
O4B O -0.1473(3) 0.26052(17) 0.37887(6) 0.0408(8) Uani 1 1 d .
O5B O -0.0987(4) 0.3899(2) 0.44649(8) 0.0656(12) Uani 1 1 d .
N1B N 0.2441(3) 0.21357(16) 0.35796(6) 0.0222(7) Uani 1 1 d .
N2B N 0.2495(3) 0.32702(16) 0.35956(7) 0.0238(8) Uani 1 1 d .
C1B C -0.1983(5) 0.2162(3) 0.44598(10) 0.0542(15) Uani 1 1 d .
C2B C 0.0357(5) 0.2367(2) 0.46747(9) 0.0349(11) Uani 1 1 d .
C3B C -0.0056(6) 0.1403(3) 0.43012(9) 0.0488(14) Uani 1 1 d .
C4B C -0.1067(4) 0.2507(2) 0.39917(9) 0.0333(11) Uani 1 1 d .
C5B C -0.0734(4) 0.3337(3) 0.44061(9) 0.0378(11) Uani 1 1 d .
C6B C 0.2398(4) 0.26884(19) 0.37472(7) 0.0201(8) Uani 1 1 d .
C7B C 0.2553(4) 0.2379(2) 0.33292(8) 0.0292(10) Uani 1 1 d .
H7B H 0.2598 0.2098 0.3177 0.035 Uiso 1 1 calc R
C8B C 0.2589(4) 0.3081(2) 0.33397(8) 0.0300(10) Uani 1 1 d .
H8B H 0.2664 0.3393 0.3196 0.036 Uiso 1 1 calc R
C11B C 0.2548(4) 0.1389(2) 0.36469(7) 0.0225(9) Uani 1 1 d .
C12B C 0.1471(4) 0.0968(2) 0.36205(8) 0.0270(10) Uani 1 1 d .
C13B C 0.1629(4) 0.0252(2) 0.36804(9) 0.0341(11) Uani 1 1 d .
H13B H 0.0922 -0.0055 0.3669 0.041 Uiso 1 1 calc R
C14B C 0.2793(5) -0.0014(2) 0.37562(9) 0.0376(11) Uani 1 1 d .
H14B H 0.2875 -0.0501 0.3796 0.045 Uiso 1 1 calc R
C15B C 0.3840(5) 0.0417(2) 0.37744(9) 0.0360(11) Uani 1 1 d .
H15B H 0.4634 0.0223 0.3826 0.043 Uiso 1 1 calc R
C16B C 0.3747(4) 0.1134(2) 0.37184(8) 0.0279(10) Uani 1 1 d .
C17B C 0.0224(4) 0.1234(2) 0.35098(8) 0.0300(10) Uani 1 1 d .
H17B H 0.0191 0.1756 0.3537 0.036 Uiso 1 1 calc R
C18B C -0.0923(4) 0.0909(3) 0.36345(10) 0.0424(12) Uani 1 1 d .
H18D H -0.0884 0.0998 0.3822 0.051 Uiso 1 1 calc R
H18E H -0.0931 0.0399 0.3603 0.051 Uiso 1 1 calc R
H18F H -0.1693 0.1120 0.3559 0.051 Uiso 1 1 calc R
C19B C 0.0148(5) 0.1090(3) 0.32165(9) 0.0444(12) Uani 1 1 d .
H19D H 0.0884 0.1297 0.3134 0.053 Uiso 1 1 calc R
H19E H -0.0625 0.1300 0.3142 0.053 Uiso 1 1 calc R
H19F H 0.0137 0.0580 0.3186 0.053 Uiso 1 1 calc R
C20B C 0.4924(4) 0.1599(2) 0.37258(9) 0.0327(10) Uani 1 1 d .
H20B H 0.4662 0.2079 0.3783 0.039 Uiso 1 1 calc R
C21B C 0.5474(5) 0.1674(3) 0.34545(10) 0.0439(12) Uani 1 1 d .
H21D H 0.6227 0.1974 0.3465 0.053 Uiso 1 1 calc R
H21E H 0.4843 0.1889 0.3336 0.053 Uiso 1 1 calc R
H21F H 0.5704 0.1208 0.3389 0.053 Uiso 1 1 calc R
C22B C 0.5946(4) 0.1342(3) 0.39157(10) 0.0449(13) Uani 1 1 d .
H22D H 0.5594 0.1293 0.4089 0.054 Uiso 1 1 calc R
H22E H 0.6641 0.1682 0.3922 0.054 Uiso 1 1 calc R
H22F H 0.6261 0.0883 0.3858 0.054 Uiso 1 1 calc R
C31B C 0.2677(4) 0.3996(2) 0.36809(8) 0.0269(10) Uani 1 1 d .
C32B C 0.1632(4) 0.4442(2) 0.36836(9) 0.0306(10) Uani 1 1 d .
C33B C 0.1860(5) 0.5143(2) 0.37508(10) 0.0427(13) Uani 1 1 d .
H33B H 0.1175 0.5466 0.3756 0.051 Uiso 1 1 calc R
C34B C 0.3073(5) 0.5375(2) 0.38100(11) 0.0520(15) Uani 1 1 d .
H34B H 0.3214 0.5856 0.3853 0.062 Uiso 1 1 calc R
C35B C 0.4075(5) 0.4915(2) 0.38065(11) 0.0475(14) Uani 1 1 d .
H35B H 0.4898 0.5083 0.3851 0.057 Uiso 1 1 calc R
C36B C 0.3910(4) 0.4212(2) 0.37398(10) 0.0363(11) Uani 1 1 d .
C37B C 0.0299(4) 0.4201(2) 0.36148(9) 0.0345(11) Uani 1 1 d .
H37B H 0.0301 0.3674 0.3607 0.041 Uiso 1 1 calc R
C38B C -0.0136(5) 0.4477(3) 0.33489(11) 0.0554(15) Uani 1 1 d .
H38D H -0.0998 0.4314 0.3310 0.066 Uiso 1 1 calc R
H38E H 0.0430 0.4301 0.3216 0.066 Uiso 1 1 calc R
H38F H -0.0120 0.4994 0.3350 0.066 Uiso 1 1 calc R
C39B C -0.0617(5) 0.4422(3) 0.38201(12) 0.0576(16) Uani 1 1 d .
H39D H -0.0326 0.4242 0.3990 0.069 Uiso 1 1 calc R
H39E H -0.1455 0.4230 0.3777 0.069 Uiso 1 1 calc R
H39F H -0.0663 0.4938 0.3827 0.069 Uiso 1 1 calc R
C40B C 0.5043(4) 0.3722(2) 0.37332(11) 0.0437(13) Uani 1 1 d .
H40B H 0.4713 0.3234 0.3702 0.052 Uiso 1 1 calc R
C41B C 0.5884(6) 0.3901(3) 0.35104(11) 0.0655(17) Uani 1 1 d .
H41D H 0.6605 0.3577 0.3511 0.079 Uiso 1 1 calc R
H41E H 0.6189 0.4386 0.3530 0.079 Uiso 1 1 calc R
H41F H 0.5404 0.3855 0.3346 0.079 Uiso 1 1 calc R
C42B C 0.5794(5) 0.3707(4) 0.39857(12) 0.079(2) Uani 1 1 d .
H42D H 0.6509 0.3384 0.3970 0.095 Uiso 1 1 calc R
H42E H 0.5254 0.3546 0.4125 0.095 Uiso 1 1 calc R
H42F H 0.6107 0.4182 0.4026 0.095 Uiso 1 1 calc R
Sn1C Sn 0.02471(3) 0.270163(14) 0.248685(6) 0.02514(7) Uani 1 1 d .
Cr1C Cr -0.19369(8) 0.29516(5) 0.267073(15) 0.0440(2) Uani 1 1 d .
Cl1C Cl 0.11607(18) 0.15943(9) 0.25855(3) 0.0831(6) Uani 1 1 d .
Cl2C Cl 0.19009(19) 0.33795(12) 0.26796(3) 0.1045(8) Uani 1 1 d .
O1C O -0.4444(5) 0.3336(5) 0.28854(9) 0.162(3) Uani 1 1 d .
O2C O -0.0735(4) 0.28165(19) 0.32103(7) 0.0599(11) Uani 1 1 d .
O3C O -0.2622(5) 0.1430(3) 0.27443(9) 0.0994(19) Uani 1 1 d .
O4C O -0.3057(3) 0.28797(18) 0.21215(7) 0.0456(9) Uani 1 1 d .
O5C O -0.1222(6) 0.4521(2) 0.26777(9) 0.113(2) Uani 1 1 d .
N1C N 0.0870(3) 0.22444(16) 0.18908(6) 0.0231(7) Uani 1 1 d .
N2C N 0.0865(3) 0.33806(15) 0.19254(6) 0.0201(7) Uani 1 1 d .
C1C C -0.3480(7) 0.3197(5) 0.28060(12) 0.102(3) Uani 1 1 d .
C2C C -0.1165(5) 0.2886(3) 0.30053(10) 0.0478(13) Uani 1 1 d .
C3C C -0.2347(5) 0.2005(4) 0.27104(11) 0.0635(17) Uani 1 1 d .
C4C C -0.2632(4) 0.2922(3) 0.23287(10) 0.0407(12) Uani 1 1 d .
C5C C -0.1505(7) 0.3933(3) 0.26676(11) 0.078(2) Uani 1 1 d .
C6C C 0.0811(4) 0.27752(18) 0.20676(8) 0.0205(9) Uani 1 1 d .
C7C C 0.0953(4) 0.2517(2) 0.16435(8) 0.0299(10) Uani 1 1 d .
H7C H 0.1000 0.2254 0.1487 0.036 Uiso 1 1 calc R
C8C C 0.0953(4) 0.3218(2) 0.16645(8) 0.0272(9) Uani 1 1 d .
H8C H 0.1005 0.3546 0.1526 0.033 Uiso 1 1 calc R
C11C C 0.1090(4) 0.1504(2) 0.19446(8) 0.0285(10) Uani 1 1 d .
C12C C 0.0064(4) 0.1042(2) 0.19453(9) 0.0335(11) Uani 1 1 d .
C13C C 0.0343(5) 0.0334(2) 0.19909(10) 0.0488(14) Uani 1 1 d .
H13C H -0.0325 0.0001 0.1996 0.059 Uiso 1 1 calc R
C14C C 0.1568(6) 0.0108(2) 0.20281(11) 0.0510(14) Uani 1 1 d .
H14C H 0.1735 -0.0379 0.2057 0.061 Uiso 1 1 calc R
C15C C 0.2551(5) 0.0578(2) 0.20236(10) 0.0488(14) Uani 1 1 d .
H15C H 0.3391 0.0411 0.2049 0.059 Uiso 1 1 calc R
C16C C 0.2345(4) 0.1292(2) 0.19827(9) 0.0357(11) Uani 1 1 d .
C17C C -0.1299(5) 0.1286(2) 0.18978(10) 0.0415(12) Uani 1 1 d .
H17C H -0.1312 0.1812 0.1912 0.050 Uiso 1 1 calc R
C18C C -0.2160(6) 0.0994(4) 0.21009(14) 0.090(2) Uani 1 1 d .
H18G H -0.3024 0.1159 0.2066 0.108 Uiso 1 1 calc R
H18H H -0.1873 0.1156 0.2273 0.108 Uiso 1 1 calc R
H18I H -0.2141 0.0477 0.2095 0.108 Uiso 1 1 calc R
C19C C -0.1774(6) 0.1093(3) 0.16287(12) 0.078(2) Uani 1 1 d .
H19G H -0.2647 0.1256 0.1604 0.093 Uiso 1 1 calc R
H19H H -0.1742 0.0580 0.1607 0.093 Uiso 1 1 calc R
H19I H -0.1242 0.1317 0.1500 0.093 Uiso 1 1 calc R
C20C C 0.3447(4) 0.1803(2) 0.19764(10) 0.0404(12) Uani 1 1 d .
H20C H 0.3083 0.2287 0.1958 0.049 Uiso 1 1 calc R
C21C C 0.4268(5) 0.1680(3) 0.17425(12) 0.0622(17) Uani 1 1 d .
H21G H 0.3740 0.1690 0.1583 0.075 Uiso 1 1 calc R
H21H H 0.4683 0.1220 0.1759 0.075 Uiso 1 1 calc R
H21I H 0.4909 0.2052 0.1735 0.075 Uiso 1 1 calc R
C22C C 0.4232(5) 0.1791(4) 0.22287(11) 0.0704(19) Uani 1 1 d .
H22G H 0.3681 0.1871 0.2376 0.084 Uiso 1 1 calc R
H22H H 0.4872 0.2163 0.2225 0.084 Uiso 1 1 calc R
H22I H 0.4647 0.1332 0.2248 0.084 Uiso 1 1 calc R
C31C C 0.0949(4) 0.40998(19) 0.20216(8) 0.0236(9) Uani 1 1 d .
C32C C -0.0125(4) 0.4525(2) 0.20008(8) 0.0246(9) Uani 1 1 d .
C33C C 0.0008(4) 0.5220(2) 0.20836(9) 0.0357(11) Uani 1 1 d .
H33C H -0.0704 0.5524 0.2076 0.043 Uiso 1 1 calc R
C34C C 0.1142(5) 0.5474(2) 0.21755(10) 0.0420(12) Uani 1 1 d .
H34C H 0.1211 0.5952 0.2229 0.050 Uiso 1 1 calc R
C35C C 0.2187(4) 0.5040(2) 0.21915(9) 0.0383(11) Uani 1 1 d .
H35C H 0.2964 0.5224 0.2259 0.046 Uiso 1 1 calc R
C36C C 0.2131(4) 0.4343(2) 0.21122(8) 0.0274(10) Uani 1 1 d .
C37C C -0.1372(4) 0.4273(2) 0.18799(9) 0.0301(10) Uani 1 1 d .
H37C H -0.1393 0.3746 0.1889 0.036 Uiso 1 1 calc R
C38C C -0.1456(5) 0.4492(2) 0.15897(9) 0.0405(12) Uani 1 1 d .
H38G H -0.2259 0.4329 0.1512 0.049 Uiso 1 1 calc R
H38H H -0.0755 0.4279 0.1497 0.049 Uiso 1 1 calc R
H38I H -0.1406 0.5007 0.1576 0.049 Uiso 1 1 calc R
C39C C -0.2517(4) 0.4559(2) 0.20175(10) 0.0431(12) Uani 1 1 d .
H39G H -0.2469 0.4421 0.2201 0.052 Uiso 1 1 calc R
H39H H -0.3288 0.4364 0.1936 0.052 Uiso 1 1 calc R
H39I H -0.2532 0.5074 0.2004 0.052 Uiso 1 1 calc R
C40C C 0.3309(4) 0.3883(2) 0.21178(8) 0.0279(10) Uani 1 1 d .
H40C H 0.3049 0.3395 0.2166 0.033 Uiso 1 1 calc R
C41C C 0.3895(4) 0.3849(3) 0.18496(9) 0.0390(11) Uani 1 1 d .
H41G H 0.3256 0.3693 0.1721 0.047 Uiso 1 1 calc R
H41H H 0.4599 0.3514 0.1854 0.047 Uiso 1 1 calc R
H41I H 0.4204 0.4317 0.1802 0.047 Uiso 1 1 calc R
C42C C 0.4312(4) 0.4126(3) 0.23181(9) 0.0403(12) Uani 1 1 d .
H42G H 0.3941 0.4149 0.2490 0.048 Uiso 1 1 calc R
H42H H 0.4621 0.4594 0.2270 0.048 Uiso 1 1 calc R
H42I H 0.5016 0.3791 0.2322 0.048 Uiso 1 1 calc R

loop_
_atom_site_aniso_label
_atom_site_aniso_U_11
_atom_site_aniso_U_22
_atom_site_aniso_U_33
_atom_site_aniso_U_23
_atom_site_aniso_U_13
_atom_site_aniso_U_12
Sn1A 0.02337(16) 0.02837(16) 0.02290(15) -0.00377(12) 0.00129(12) -0.00125(12)
Cr1A 0.0311(4) 0.0302(4) 0.0240(4) -0.0004(3) 0.0025(3) -0.0077(3)
Cl1A 0.0526(9) 0.1123(12) 0.0258(7) 0.0057(7) -0.0001(6) 0.0456(8)
Cl2A 0.0671(10) 0.0608(9) 0.0526(8) -0.0330(7) 0.0211(7) -0.0376(7)
O1A 0.058(3) 0.143(4) 0.044(3) 0.003(3) 0.017(2) -0.052(3)
O2A 0.076(3) 0.049(2) 0.029(2) -0.0022(16) -0.0110(19) 0.0057(18)
O3A 0.136(4) 0.028(2) 0.047(2) -0.0012(17) -0.018(2) -0.005(2)
O4A 0.037(2) 0.047(2) 0.0322(19) 0.0012(15) -0.0047(15) 0.0019(15)
O5A 0.077(3) 0.045(2) 0.052(2) -0.0036(18) 0.017(2) 0.022(2)
N1A 0.0213(18) 0.0175(16) 0.0161(17) -0.0017(13) -0.0016(13) -0.0016(13)
N2A 0.0225(19) 0.0147(16) 0.029(2) 0.0013(14) 0.0020(15) -0.0014(13)
C1A 0.052(4) 0.072(4) 0.027(3) -0.001(2) 0.004(3) -0.023(3)
C2A 0.048(3) 0.024(2) 0.032(3) -0.0003(19) 0.002(2) 0.000(2)
C3A 0.072(4) 0.037(3) 0.026(3) 0.001(2) -0.005(2) -0.017(3)
C4A 0.024(2) 0.030(2) 0.034(3) -0.0010(19) 0.005(2) -0.0044(17)
C5A 0.032(3) 0.050(3) 0.027(3) 0.002(2) 0.008(2) 0.001(2)
C6A 0.015(2) 0.0182(19) 0.025(2) -0.0022(16) 0.0003(16) -0.0008(15)
C7A 0.027(2) 0.027(2) 0.019(2) -0.0048(17) -0.0025(17) 0.0001(17)
C8A 0.029(2) 0.029(2) 0.025(2) 0.0049(18) -0.0003(18) -0.0032(18)
C11A 0.025(2) 0.0122(18) 0.020(2) -0.0016(15) -0.0003(17) 0.0026(15)
C12A 0.023(2) 0.020(2) 0.024(2) -0.0012(16) 0.0004(17) 0.0006(16)
C13A 0.039(3) 0.019(2) 0.035(3) 0.0014(18) -0.003(2) -0.0040(18)
C14A 0.047(3) 0.019(2) 0.043(3) 0.0051(19) -0.001(2) 0.002(2)
C15A 0.028(3) 0.032(2) 0.034(3) 0.0051(19) -0.002(2) 0.0044(19)
C16A 0.026(2) 0.025(2) 0.024(2) -0.0014(17) 0.0022(18) 0.0013(17)
C17A 0.024(2) 0.018(2) 0.032(2) -0.0029(17) -0.0011(18) -0.0025(16)
C18A 0.028(3) 0.041(3) 0.039(3) -0.004(2) 0.000(2) -0.008(2)
C19A 0.039(3) 0.033(2) 0.030(3) -0.0022(19) -0.007(2) -0.001(2)
C20A 0.022(2) 0.030(2) 0.030(2) -0.0023(18) -0.0002(19) 0.0008(17)
C21A 0.029(3) 0.037(3) 0.036(3) 0.003(2) 0.002(2) -0.0007(19)
C22A 0.029(3) 0.052(3) 0.035(3) 0.002(2) -0.004(2) -0.001(2)
C31A 0.026(2) 0.016(2) 0.035(2) -0.0005(17) 0.0019(19) -0.0057(16)
C32A 0.026(2) 0.022(2) 0.043(3) -0.0023(19) 0.002(2) -0.0023(17)
C33A 0.034(3) 0.021(2) 0.073(4) -0.007(2) 0.002(3) 0.002(2)
C34A 0.051(3) 0.019(2) 0.081(4) -0.008(2) 0.006(3) -0.008(2)
C35A 0.032(3) 0.030(3) 0.067(4) -0.002(2) 0.001(2) -0.012(2)
C36A 0.029(3) 0.025(2) 0.044(3) 0.0001(19) 0.005(2) -0.0041(18)
C37A 0.023(2) 0.021(2) 0.054(3) 0.000(2) 0.000(2) -0.0001(17)
C38A 0.040(3) 0.068(4) 0.047(3) -0.002(3) -0.003(3) -0.006(3)
C39A 0.037(3) 0.060(3) 0.056(4) 0.003(3) 0.013(3) -0.006(3)
C40A 0.024(3) 0.030(2) 0.062(3) 0.000(2) 0.004(2) -0.0028(19)
C41A 0.041(3) 0.052(3) 0.071(4) 0.006(3) 0.019(3) 0.006(3)
C42A 0.041(3) 0.071(4) 0.074(4) 0.004(3) -0.003(3) 0.016(3)
Sn1B 0.02334(16) 0.02610(15) 0.02183(15) -0.00110(12) 0.00130(12) 0.00035(12)
Cr1B 0.0290(4) 0.0363(4) 0.0243(4) 0.0013(3) 0.0029(3) -0.0075(3)
Cl1B 0.0583(9) 0.0928(11) 0.0282(7) 0.0126(6) 0.0029(6) 0.0464(8)
Cl2B 0.0600(9) 0.0585(8) 0.0434(8) -0.0243(6) 0.0136(6) -0.0315(7)
O1B 0.051(3) 0.169(5) 0.051(3) 0.005(3) 0.015(2) -0.051(3)
O2B 0.079(3) 0.048(2) 0.030(2) -0.0027(16) -0.0119(19) 0.0090(19)
O3B 0.153(5) 0.031(2) 0.054(3) 0.0041(18) -0.023(3) -0.013(2)
O4B 0.039(2) 0.051(2) 0.0325(19) 0.0022(15) -0.0052(15) 0.0028(16)
O5B 0.084(3) 0.057(3) 0.056(3) -0.007(2) 0.007(2) 0.027(2)
N1B 0.027(2) 0.0188(17) 0.0210(18) -0.0015(13) -0.0013(15) -0.0002(13)
N2B 0.0234(19) 0.0183(17) 0.030(2) 0.0031(14) -0.0020(15) 0.0008(14)
C1B 0.047(3) 0.087(4) 0.029(3) 0.004(3) 0.002(2) -0.021(3)
C2B 0.047(3) 0.027(2) 0.031(3) 0.000(2) 0.007(2) -0.004(2)
C3B 0.078(4) 0.042(3) 0.027(3) 0.008(2) -0.009(3) -0.023(3)
C4B 0.027(3) 0.038(3) 0.036(3) -0.004(2) 0.005(2) -0.0002(19)
C5B 0.037(3) 0.046(3) 0.030(3) -0.003(2) 0.006(2) 0.015(2)
C6B 0.016(2) 0.0206(19) 0.024(2) -0.0023(16) 0.0001(16) 0.0019(16)
C7B 0.038(3) 0.029(2) 0.021(2) -0.0031(18) -0.0030(19) 0.0004(19)
C8B 0.039(3) 0.031(2) 0.020(2) 0.0063(17) 0.0009(19) -0.0009(19)
C11B 0.032(2) 0.020(2) 0.016(2) -0.0012(15) -0.0022(17) 0.0013(17)
C12B 0.035(3) 0.020(2) 0.026(2) -0.0046(16) -0.0001(19) -0.0008(17)
C13B 0.039(3) 0.024(2) 0.039(3) -0.0009(19) 0.002(2) -0.0060(19)
C14B 0.053(3) 0.022(2) 0.039(3) 0.0026(19) 0.005(2) 0.004(2)
C15B 0.039(3) 0.035(3) 0.035(3) 0.002(2) -0.003(2) 0.009(2)
C16B 0.032(3) 0.025(2) 0.027(2) -0.0022(17) 0.0000(19) -0.0001(18)
C17B 0.031(3) 0.026(2) 0.033(3) -0.0031(18) -0.002(2) -0.0025(18)
C18B 0.033(3) 0.049(3) 0.045(3) 0.000(2) -0.002(2) -0.012(2)
C19B 0.043(3) 0.056(3) 0.034(3) 0.001(2) -0.009(2) 0.000(2)
C20B 0.024(2) 0.029(2) 0.045(3) -0.004(2) 0.000(2) 0.0019(18)
C21B 0.038(3) 0.045(3) 0.049(3) 0.009(2) 0.007(2) -0.001(2)
C22B 0.025(3) 0.067(4) 0.043(3) 0.000(3) 0.002(2) 0.001(2)
C31B 0.028(2) 0.016(2) 0.036(3) 0.0002(17) -0.001(2) -0.0028(17)
C32B 0.031(3) 0.024(2) 0.037(3) 0.0026(18) -0.002(2) -0.0016(18)
C33B 0.039(3) 0.027(2) 0.063(4) -0.003(2) 0.004(3) 0.002(2)
C34B 0.048(3) 0.024(3) 0.083(4) -0.011(3) -0.007(3) -0.008(2)
C35B 0.032(3) 0.031(3) 0.079(4) -0.002(3) -0.008(3) -0.006(2)
C36B 0.028(3) 0.028(2) 0.052(3) 0.005(2) 0.000(2) -0.0031(19)
C37B 0.030(3) 0.021(2) 0.052(3) 0.004(2) -0.001(2) 0.0007(18)
C38B 0.045(3) 0.051(3) 0.070(4) 0.018(3) -0.015(3) -0.009(3)
C39B 0.039(3) 0.049(3) 0.085(5) -0.003(3) 0.020(3) -0.005(2)
C40B 0.029(3) 0.025(2) 0.076(4) 0.004(2) 0.000(3) -0.0034(19)
C41B 0.062(4) 0.077(4) 0.058(4) 0.004(3) 0.003(3) 0.028(3)
C42B 0.043(4) 0.131(6) 0.065(4) 0.027(4) 0.017(3) 0.035(4)
Sn1C 0.02529(17) 0.02853(15) 0.02162(15) 0.00306(12) 0.00123(12) 0.00040(12)
Cr1C 0.0369(5) 0.0695(6) 0.0261(4) 0.0053(4) 0.0060(4) 0.0220(4)
Cl1C 0.1140(14) 0.0826(11) 0.0547(9) 0.0441(8) 0.0431(9) 0.0715(10)
Cl2C 0.1018(14) 0.183(2) 0.0282(8) -0.0042(10) -0.0033(8) -0.1020(15)
O1C 0.074(4) 0.358(10) 0.055(3) 0.004(5) 0.015(3) 0.109(5)
O2C 0.086(3) 0.062(3) 0.031(2) 0.0019(18) -0.009(2) 0.017(2)
O3C 0.111(4) 0.103(4) 0.083(4) 0.041(3) -0.021(3) -0.062(3)
O4C 0.041(2) 0.060(2) 0.036(2) 0.0075(16) -0.0060(17) -0.0038(17)
O5C 0.228(7) 0.047(3) 0.062(3) -0.013(2) -0.027(4) 0.046(3)
N1C 0.0262(19) 0.0167(17) 0.0264(19) 0.0005(13) 0.0018(15) 0.0008(13)
N2C 0.0230(19) 0.0160(16) 0.0214(18) 0.0012(13) -0.0007(14) -0.0015(13)
C1C 0.058(5) 0.210(9) 0.039(4) 0.006(5) 0.004(3) 0.072(5)
C2C 0.051(3) 0.054(3) 0.039(3) -0.004(2) 0.010(3) 0.017(3)
C3C 0.040(4) 0.102(5) 0.048(4) 0.016(3) 0.000(3) -0.014(3)
C4C 0.027(3) 0.051(3) 0.044(3) 0.007(2) 0.006(2) 0.012(2)
C5C 0.137(7) 0.058(4) 0.037(3) -0.009(3) -0.019(4) 0.049(4)
C6C 0.016(2) 0.019(2) 0.027(2) 0.0039(16) -0.0023(17) 0.0010(15)
C7C 0.040(3) 0.026(2) 0.023(2) 0.0001(17) 0.005(2) 0.0015(18)
C8C 0.034(3) 0.027(2) 0.021(2) 0.0012(17) -0.0015(19) -0.0006(18)
C11C 0.038(3) 0.016(2) 0.032(2) 0.0013(17) 0.005(2) 0.0027(18)
C12C 0.041(3) 0.022(2) 0.038(3) 0.0000(19) 0.008(2) -0.0019(19)
C13C 0.061(4) 0.022(2) 0.064(4) 0.003(2) 0.011(3) -0.006(2)
C14C 0.070(4) 0.021(2) 0.062(4) 0.007(2) 0.012(3) 0.012(2)
C15C 0.052(4) 0.034(3) 0.060(4) 0.003(2) 0.009(3) 0.017(2)
C16C 0.040(3) 0.025(2) 0.043(3) 0.000(2) 0.006(2) 0.007(2)
C17C 0.041(3) 0.031(3) 0.053(3) 0.001(2) 0.006(2) -0.005(2)
C18C 0.050(4) 0.122(6) 0.100(6) 0.028(5) 0.026(4) 0.000(4)
C19C 0.087(5) 0.083(5) 0.062(4) -0.002(4) -0.017(4) 0.030(4)
C20C 0.032(3) 0.037(3) 0.052(3) 0.000(2) 0.008(2) 0.006(2)
C21C 0.062(4) 0.050(3) 0.075(4) 0.000(3) 0.029(3) -0.004(3)
C22C 0.040(4) 0.112(6) 0.059(4) 0.004(4) -0.001(3) -0.013(3)
C31C 0.029(2) 0.017(2) 0.025(2) -0.0016(16) -0.0016(18) -0.0003(16)
C32C 0.023(2) 0.021(2) 0.030(2) 0.0009(17) -0.0013(18) -0.0007(16)
C33C 0.031(3) 0.024(2) 0.052(3) -0.005(2) -0.003(2) 0.0093(19)
C34C 0.048(3) 0.021(2) 0.056(3) -0.013(2) -0.002(3) -0.002(2)
C35C 0.031(3) 0.033(3) 0.051(3) -0.008(2) -0.004(2) -0.010(2)
C36C 0.030(3) 0.022(2) 0.030(2) -0.0044(17) -0.0044(19) -0.0012(17)
C37C 0.030(3) 0.022(2) 0.038(3) 0.0007(18) -0.004(2) 0.0010(18)
C38C 0.042(3) 0.038(3) 0.041(3) 0.007(2) -0.010(2) -0.002(2)
C39C 0.036(3) 0.040(3) 0.053(3) 0.005(2) 0.000(2) 0.007(2)
C40C 0.026(2) 0.028(2) 0.030(2) 0.0011(18) -0.0037(19) 0.0000(17)
C41C 0.030(3) 0.049(3) 0.038(3) 0.001(2) 0.001(2) -0.001(2)
C42C 0.022(3) 0.056(3) 0.042(3) -0.005(2) -0.004(2) -0.002(2)

loop_
_atom_type_symbol
_atom_type_description
_atom_type_scat_dispersion_real
_atom_type_scat_dispersion_imag
_atom_type_scat_source
C C 0.0033 0.0016 'International Tables Vol C Tables 4.2.6.8 and 6.1.1.4'
H H 0.0000 0.0000 'International Tables Vol C Tables 4.2.6.8 and 6.1.1.4'
N N 0.0061 0.0033 'International Tables Vol C Tables 4.2.6.8 and 6.1.1.4'
O O 0.0106 0.0060 'International Tables Vol C Tables 4.2.6.8 and 6.1.1.4'
Cl Cl 0.1484 0.1585 'International Tables Vol C Tables 4.2.6.8 and 6.1.1.4'
Cr Cr 0.3209 0.6236 'International Tables Vol C Tables 4.2.6.8 and 6.1.1.4'
Sn Sn -0.6537 1.4246 'International Tables Vol C Tables 4.2.6.8 and 6.1.1.4'

loop_
_geom_angle_atom_site_label_1
_geom_angle_atom_site_label_2
_geom_angle_atom_site_label_3
_geom_angle
C6A Sn1A Cl2A 98.82(10)
C6A Sn1A Cl1A 98.97(10)
Cl2A Sn1A Cl1A 95.92(6)
C6A Sn1A Cr1A 127.40(10)
Cl2A Sn1A Cr1A 115.77(4)
Cl1A Sn1A Cr1A 114.35(4)
C1A Cr1A C2A 92.1(2)
C1A Cr1A C5A 88.7(2)
C2A Cr1A C5A 85.57(19)
C1A Cr1A C3A 89.0(2)
C2A Cr1A C3A 89.33(19)
C5A Cr1A C3A 174.3(2)
C1A Cr1A C4A 92.7(2)
C2A Cr1A C4A 172.89(19)
C5A Cr1A C4A 89.35(19)
C3A Cr1A C4A 95.94(19)
C1A Cr1A Sn1A 177.50(19)
C2A Cr1A Sn1A 86.91(15)
C5A Cr1A Sn1A 93.53(14)
C3A Cr1A Sn1A 88.63(17)
C4A Cr1A Sn1A 88.44(13)
C6A N1A C7A 110.1(3)
C6A N1A C11A 127.7(3)
C7A N1A C11A 121.9(3)
C6A N2A C8A 110.7(3)
C6A N2A C31A 127.1(3)
C8A N2A C31A 121.2(3)
O1A C1A Cr1A 179.1(6)
O2A C2A Cr1A 176.9(4)
O3A C3A Cr1A 176.8(4)
O4A C4A Cr1A 176.6(4)
O5A C5A Cr1A 176.1(4)
N2A C6A N1A 105.2(3)
N2A C6A Sn1A 128.1(3)
N1A C6A Sn1A 124.8(3)
C8A C7A N1A 106.9(4)
C7A C8A N2A 107.0(4)
C12A C11A C16A 124.1(3)
C12A C11A N1A 118.0(3)
C16A C11A N1A 117.7(3)
C13A C12A C11A 116.6(4)
C13A C12A C17A 120.2(4)
C11A C12A C17A 123.0(3)
C14A C13A C12A 121.1(4)
C13A C14A C15A 120.8(4)
C14A C15A C16A 121.0(4)
C15A C16A C11A 116.3(4)
C15A C16A C20A 120.6(4)
C11A C16A C20A 123.0(4)
C12A C17A C18A 113.3(4)
C12A C17A C19A 110.3(3)
C18A C17A C19A 108.2(3)
C22A C20A C16A 113.4(4)
C22A C20A C21A 109.0(4)
C16A C20A C21A 111.3(3)
C32A C31A C36A 124.3(4)
C32A C31A N2A 119.6(4)
C36A C31A N2A 115.9(4)
C31A C32A C33A 116.6(4)
C31A C32A C37A 123.1(4)
C33A C32A C37A 120.3(4)
C34A C33A C32A 120.7(4)
C33A C34A C35A 121.2(4)
C34A C35A C36A 120.5(4)
C35A C36A C31A 116.6(4)
C35A C36A C40A 119.9(4)
C31A C36A C40A 123.5(4)
C39A C37A C32A 111.5(4)
C39A C37A C38A 110.2(4)
C32A C37A C38A 111.0(4)
C41A C40A C42A 111.0(4)
C41A C40A C36A 111.9(4)
C42A C40A C36A 111.7(4)
C6B Sn1B Cl2B 100.23(10)
C6B Sn1B Cl1B 97.63(10)
Cl2B Sn1B Cl1B 96.04(6)
C6B Sn1B Cr1B 127.21(10)
Cl2B Sn1B Cr1B 114.57(4)
Cl1B Sn1B Cr1B 115.64(4)
C1B Cr1B C5B 88.7(2)
C1B Cr1B C2B 92.6(2)
C5B Cr1B C2B 85.2(2)
C1B Cr1B C4B 91.8(2)
C5B Cr1B C4B 89.62(19)
C2B Cr1B C4B 173.14(19)
C1B Cr1B C3B 89.3(3)
C5B Cr1B C3B 174.4(2)
C2B Cr1B C3B 89.6(2)
C4B Cr1B C3B 95.68(19)
C1B Cr1B Sn1B 177.7(2)
C5B Cr1B Sn1B 93.55(15)
C2B Cr1B Sn1B 86.98(14)
C4B Cr1B Sn1B 88.81(13)
C3B Cr1B Sn1B 88.39(17)
C6B N1B C7B 109.9(3)
C6B N1B C11B 126.9(3)
C7B N1B C11B 122.6(3)
C6B N2B C8B 110.4(3)
C6B N2B C31B 127.4(3)
C8B N2B C31B 121.6(3)
O1B C1B Cr1B 179.4(5)
O2B C2B Cr1B 176.4(4)
O3B C3B Cr1B 177.1(4)
O4B C4B Cr1B 177.5(4)
O5B C5B Cr1B 174.7(4)
N2B C6B N1B 104.9(3)
N2B C6B Sn1B 127.5(3)
N1B C6B Sn1B 126.1(3)
C8B C7B N1B 107.5(4)
C7B C8B N2B 107.3(4)
C12B C11B C16B 124.2(4)
C12B C11B N1B 118.3(4)
C16B C11B N1B 117.4(4)
C11B C12B C13B 116.1(4)
C11B C12B C17B 123.3(4)
C13B C12B C17B 120.3(4)
C14B C13B C12B 121.2(4)
C13B C14B C15B 120.9(4)
C14B C15B C16B 120.8(4)
C15B C16B C11B 116.7(4)
C15B C16B C20B 120.3(4)
C11B C16B C20B 122.9(4)
C12B C17B C18B 114.0(4)
C12B C17B C19B 109.5(4)
C18B C17B C19B 108.8(4)
C22B C20B C16B 113.5(4)
C22B C20B C21B 109.5(4)
C16B C20B C21B 111.2(4)
C32B C31B C36B 124.0(4)
C32B C31B N2B 118.6(4)
C36B C31B N2B 117.3(4)
C33B C32B C31B 116.7(4)
C33B C32B C37B 119.9(4)
C31B C32B C37B 123.3(4)
C34B C33B C32B 120.7(4)
C35B C34B C33B 120.6(4)
C34B C35B C36B 121.4(5)
C35B C36B C31B 116.6(4)
C35B C36B C40B 120.0(4)
C31B C36B C40B 123.5(4)
C39B C37B C32B 111.4(4)
C39B C37B C38B 110.3(4)
C32B C37B C38B 111.3(4)
C42B C40B C41B 110.5(4)
C42B C40B C36B 113.1(5)
C41B C40B C36B 111.3(4)
C6C Sn1C Cl1C 98.21(10)
C6C Sn1C Cl2C 98.89(10)
Cl1C Sn1C Cl2C 95.64(8)
C6C Sn1C Cr1C 127.22(10)
Cl1C Sn1C Cr1C 116.95(5)
Cl2C Sn1C Cr1C 114.16(6)
C1C Cr1C C3C 89.4(4)
C1C Cr1C C2C 92.2(2)
C3C Cr1C C2C 86.1(2)
C1C Cr1C C4C 91.8(2)
C3C Cr1C C4C 89.3(2)
C2C Cr1C C4C 173.9(2)
C1C Cr1C C5C 88.4(4)
C3C Cr1C C5C 174.2(2)
C2C Cr1C C5C 88.6(2)
C4C Cr1C C5C 96.2(2)
C1C Cr1C Sn1C 176.0(3)
C3C Cr1C Sn1C 94.47(19)
C2C Cr1C Sn1C 87.22(16)
C4C Cr1C Sn1C 89.06(14)
C5C Cr1C Sn1C 87.6(2)
C6C N1C C7C 110.2(3)
C6C N1C C11C 126.9(3)
C7C N1C C11C 121.7(3)
C6C N2C C8C 109.8(3)
C6C N2C C31C 127.7(3)
C8C N2C C31C 122.3(3)
O1C C1C Cr1C 178.3(9)
O2C C2C Cr1C 176.6(5)
O3C C3C Cr1C 177.2(6)
O4C C4C Cr1C 177.7(4)
O5C C5C Cr1C 176.7(5)
N1C C6C N2C 105.1(3)
N1C C6C Sn1C 127.7(3)
N2C C6C Sn1C 125.5(3)
C8C C7C N1C 107.4(4)
C7C C8C N2C 107.5(4)
C12C C11C C16C 123.8(4)
C12C C11C N1C 119.2(4)
C16C C11C N1C 117.0(4)
C13C C12C C11C 116.3(4)
C13C C12C C17C 120.9(4)
C11C C12C C17C 122.7(4)
C14C C13C C12C 121.3(5)
C15C C14C C13C 120.6(4)
C14C C15C C16C 121.4(5)
C15C C16C C11C 116.6(4)
C15C C16C C20C 120.6(4)
C11C C16C C20C 122.8(4)
C19C C17C C18C 110.7(5)
C19C C17C C12C 111.3(4)
C18C C17C C12C 111.3(4)
C16C C20C C21C 112.1(4)
C16C C20C C22C 112.0(4)
C21C C20C C22C 111.2(5)
C32C C31C C36C 123.7(4)
C32C C31C N2C 118.3(4)
C36C C31C N2C 117.8(3)
C33C C32C C31C 116.6(4)
C33C C32C C37C 120.2(4)
C31C C32C C37C 123.1(4)
C34C C33C C32C 121.4(4)
C33C C34C C35C 120.5(4)
C34C C35C C36C 121.5(4)
C35C C36C C31C 116.3(4)
C35C C36C C40C 120.8(4)
C31C C36C C40C 122.9(4)
C39C C37C C32C 113.1(4)
C39C C37C C38C 109.1(4)
C32C C37C C38C 109.6(4)
C36C C40C C41C 111.1(4)
C36C C40C C42C 113.3(4)
C41C C40C C42C 109.2(4)

loop_
_geom_bond_atom_site_label_1
_geom_bond_atom_site_label_2
_geom_bond_distance
Sn1A C6A 2.270(4)
Sn1A Cl2A 2.3640(12)
Sn1A Cl1A 2.3864(13)
Sn1A Cr1A 2.5805(8)
Cr1A C1A 1.862(5)
Cr1A C2A 1.886(5)
Cr1A C5A 1.889(5)
Cr1A C3A 1.903(5)
Cr1A C4A 1.905(5)
O1A C1A 1.143(6)
O2A C2A 1.148(5)
O3A C3A 1.148(6)
O4A C4A 1.136(5)
O5A C5A 1.142(5)
N1A C6A 1.354(5)
N1A C7A 1.379(5)
N1A C11A 1.461(5)
N2A C6A 1.344(5)
N2A C8A 1.372(5)
N2A C31A 1.469(5)
C7A C8A 1.341(5)
C11A C12A 1.395(5)
C11A C16A 1.398(5)
C12A C13A 1.390(5)
C12A C17A 1.516(5)
C13A C14A 1.378(6)
C14A C15A 1.380(6)
C15A C16A 1.396(6)
C16A C20A 1.527(6)
C17A C18A 1.523(6)
C17A C19A 1.532(6)
C20A C22A 1.524(6)
C20A C21A 1.539(6)
C31A C32A 1.381(6)
C31A C36A 1.395(6)
C32A C33A 1.400(6)
C32A C37A 1.523(6)
C33A C34A 1.371(7)
C34A C35A 1.377(7)
C35A C36A 1.393(6)
C36A C40A 1.523(6)
C37A C39A 1.514(6)
C37A C38A 1.528(6)
C40A C41A 1.517(6)
C40A C42A 1.522(7)
Sn1B C6B 2.256(4)
Sn1B Cl2B 2.3742(12)
Sn1B Cl1B 2.3786(12)
Sn1B Cr1B 2.5825(8)
Cr1B C1B 1.857(5)
Cr1B C5B 1.878(5)
Cr1B C2B 1.899(5)
Cr1B C4B 1.905(5)
Cr1B C3B 1.905(6)
O1B C1B 1.150(6)
O2B C2B 1.140(5)
O3B C3B 1.146(6)
O4B C4B 1.134(5)
O5B C5B 1.143(5)
N1B C6B 1.359(5)
N1B C7B 1.377(5)
N1B C11B 1.462(5)
N2B C6B 1.357(5)
N2B C8B 1.371(5)
N2B C31B 1.456(5)
C7B C8B 1.333(6)
C11B C12B 1.396(6)
C11B C16B 1.399(6)
C12B C13B 1.401(6)
C12B C17B 1.512(6)
C13B C14B 1.379(6)
C14B C15B 1.379(6)
C15B C16B 1.393(6)
C16B C20B 1.526(6)
C17B C18B 1.520(6)
C17B C19B 1.534(6)
C20B C22B 1.519(6)
C20B C21B 1.534(6)
C31B C32B 1.394(6)
C31B C36B 1.395(6)
C32B C33B 1.393(6)
C32B C37B 1.518(6)
C33B C34B 1.385(7)
C34B C35B 1.374(7)
C35B C36B 1.387(6)
C36B C40B 1.520(6)
C37B C39B 1.513(7)
C37B C38B 1.524(7)
C40B C42B 1.505(7)
C40B C41B 1.510(7)
Sn1C C6C 2.258(4)
Sn1C Cl1C 2.3620(13)
Sn1C Cl2C 2.3693(15)
Sn1C Cr1C 2.5678(8)
Cr1C C1C 1.853(6)
Cr1C C3C 1.860(7)
Cr1C C2C 1.890(6)
Cr1C C4C 1.890(5)
Cr1C C5C 1.916(7)
O1C C1C 1.141(7)
O2C C2C 1.145(6)
O3C C3C 1.143(7)
O4C C4C 1.149(5)
O5C C5C 1.156(8)
N1C C6C 1.359(5)
N1C C7C 1.378(5)
N1C C11C 1.449(5)
N2C C6C 1.364(5)
N2C C8C 1.383(5)
N2C C31C 1.453(5)
C7C C8C 1.335(5)
C11C C12C 1.397(6)
C11C C16C 1.398(6)
C12C C13C 1.393(6)
C12C C17C 1.530(7)
C13C C14C 1.376(7)
C14C C15C 1.371(7)
C15C C16C 1.387(6)
C16C C20C 1.518(6)
C17C C19C 1.506(7)
C17C C18C 1.511(7)
C20C C21C 1.522(7)
C20C C22C 1.523(7)
C31C C32C 1.396(5)
C31C C36C 1.402(6)
C32C C33C 1.391(6)
C32C C37C 1.522(6)
C33C C34C 1.367(6)
C34C C35C 1.380(6)
C35C C36C 1.385(6)
C36C C40C 1.522(6)
C37C C39C 1.521(6)
C37C C38C 1.550(6)
C40C C41C 1.530(6)
C40C C42C 1.531(6)

loop_
_geom_torsion_atom_site_label_1
_geom_torsion_atom_site_label_2
_geom_torsion_atom_site_label_3
_geom_torsion_atom_site_label_4
_geom_torsion
C6A Sn1A Cr1A C1A 102(4)
Cl2A Sn1A Cr1A C1A -132(4)
Cl1A Sn1A Cr1A C1A -22(4)
C6A Sn1A Cr1A C2A 170.01(17)
Cl2A Sn1A Cr1A C2A -64.29(14)
Cl1A Sn1A Cr1A C2A 45.85(14)
C6A Sn1A Cr1A C5A -104.62(18)
Cl2A Sn1A Cr1A C5A 21.07(15)
Cl1A Sn1A Cr1A C5A 131.21(15)
C6A Sn1A Cr1A C3A 80.61(19)
Cl2A Sn1A Cr1A C3A -153.70(15)
Cl1A Sn1A Cr1A C3A -43.56(15)
C6A Sn1A Cr1A C4A -15.37(17)
Cl2A Sn1A Cr1A C4A 110.33(13)
Cl1A Sn1A Cr1A C4A -139.54(13)
C2A Cr1A C1A O1A 145(43)
C5A Cr1A C1A O1A 60(43)
C3A Cr1A C1A O1A -125(100)
C4A Cr1A C1A O1A -29(43)
Sn1A Cr1A C1A O1A -147(100)
C1A Cr1A C2A O2A -75(8)
C5A Cr1A C2A O2A 14(8)
C3A Cr1A C2A O2A -164(8)
C4A Cr1A C2A O2A 58(9)
Sn1A Cr1A C2A O2A 108(8)
C1A Cr1A C3A O3A -54(9)
C2A Cr1A C3A O3A 38(9)
C5A Cr1A C3A O3A 12(11)
C4A Cr1A C3A O3A -147(9)
Sn1A Cr1A C3A O3A 125(9)
C1A Cr1A C4A O4A 81(7)
C2A Cr1A C4A O4A -52(7)
C5A Cr1A C4A O4A -8(7)
C3A Cr1A C4A O4A 170(7)
Sn1A Cr1A C4A O4A -101(7)
C1A Cr1A C5A O5A 34(7)
C2A Cr1A C5A O5A -58(7)
C3A Cr1A C5A O5A -33(8)
C4A Cr1A C5A O5A 127(7)
Sn1A Cr1A C5A O5A -145(7)
C8A N2A C6A N1A 0.2(4)
C31A N2A C6A N1A -168.3(4)
C8A N2A C6A Sn1A -164.8(3)
C31A N2A C6A Sn1A 26.7(6)
C7A N1A C6A N2A 0.0(4)
C11A N1A C6A N2A 174.1(3)
C7A N1A C6A Sn1A 165.6(3)
C11A N1A C6A Sn1A -20.3(5)
Cl2A Sn1A C6A N2A -35.8(3)
Cl1A Sn1A C6A N2A -133.3(3)
Cr1A Sn1A C6A N2A 96.4(3)
Cl2A Sn1A C6A N1A 161.9(3)
Cl1A Sn1A C6A N1A 64.4(3)
Cr1A Sn1A C6A N1A -65.8(3)
C6A N1A C7A C8A -0.1(5)
C11A N1A C7A C8A -174.6(4)
N1A C7A C8A N2A 0.2(5)
C6A N2A C8A C7A -0.2(5)
C31A N2A C8A C7A 169.0(4)
C6A N1A C11A C12A 106.4(4)
C7A N1A C11A C12A -80.1(5)
C6A N1A C11A C16A -77.8(5)
C7A N1A C11A C16A 95.7(4)
C16A C11A C12A C13A 1.7(6)
N1A C11A C12A C13A 177.1(3)
C16A C11A C12A C17A -174.1(4)
N1A C11A C12A C17A 1.3(6)
C11A C12A C13A C14A -1.0(6)
C17A C12A C13A C14A 174.9(4)
C12A C13A C14A C15A 0.6(7)
C13A C14A C15A C16A -0.8(7)
C14A C15A C16A C11A 1.3(6)
C14A C15A C16A C20A -176.5(4)
C12A C11A C16A C15A -1.9(6)
N1A C11A C16A C15A -177.3(3)
C12A C11A C16A C20A 175.9(4)
N1A C11A C16A C20A 0.5(6)
C13A C12A C17A C18A 40.8(5)
C11A C12A C17A C18A -143.5(4)
C13A C12A C17A C19A -80.7(5)
C11A C12A C17A C19A 95.0(4)
C15A C16A C20A C22A -24.5(6)
C11A C16A C20A C22A 157.8(4)
C15A C16A C20A C21A 98.8(5)
C11A C16A C20A C21A -78.9(5)
C6A N2A C31A C32A -100.0(5)
C8A N2A C31A C32A 92.7(5)
C6A N2A C31A C36A 84.1(5)
C8A N2A C31A C36A -83.3(5)
C36A C31A C32A C33A -1.4(7)
N2A C31A C32A C33A -177.0(4)
C36A C31A C32A C37A 178.4(4)
N2A C31A C32A C37A 2.8(7)
C31A C32A C33A C34A 1.1(8)
C37A C32A C33A C34A -178.8(5)
C32A C33A C34A C35A -0.3(9)
C33A C34A C35A C36A -0.3(9)
C34A C35A C36A C31A 0.0(7)
C34A C35A C36A C40A -179.8(5)
C32A C31A C36A C35A 0.9(7)
N2A C31A C36A C35A 176.6(4)
C32A C31A C36A C40A -179.3(4)
N2A C31A C36A C40A -3.6(6)
C31A C32A C37A C39A 128.2(5)
C33A C32A C37A C39A -52.0(6)
C31A C32A C37A C38A -108.5(5)
C33A C32A C37A C38A 71.3(6)
C35A C36A C40A C41A -63.8(6)
C31A C36A C40A C41A 116.4(5)
C35A C36A C40A C42A 61.3(6)
C31A C36A C40A C42A -118.4(5)
C6B Sn1B Cr1B C1B 93(4)
Cl2B Sn1B Cr1B C1B -141(4)
Cl1B Sn1B Cr1B C1B -30(4)
C6B Sn1B Cr1B C5B -101.79(19)
Cl2B Sn1B Cr1B C5B 24.53(15)
Cl1B Sn1B Cr1B C5B 134.88(15)
C6B Sn1B Cr1B C2B 173.18(18)
Cl2B Sn1B Cr1B C2B -60.50(14)
Cl1B Sn1B Cr1B C2B 49.85(14)
C6B Sn1B Cr1B C4B -12.24(18)
Cl2B Sn1B Cr1B C4B 114.08(14)
Cl1B Sn1B Cr1B C4B -135.57(14)
C6B Sn1B Cr1B C3B 83.48(19)
Cl2B Sn1B Cr1B C3B -150.20(15)
Cl1B Sn1B Cr1B C3B -39.85(15)
C5B Cr1B C1B O1B 87(85)
C2B Cr1B C1B O1B 172(100)
C4B Cr1B C1B O1B -2(85)
C3B Cr1B C1B O1B -98(100)
Sn1B Cr1B C1B O1B -107(100)
C1B Cr1B C2B O2B -84(7)
C5B Cr1B C2B O2B 5(7)
C4B Cr1B C2B O2B 46(8)
C3B Cr1B C2B O2B -173(7)
Sn1B Cr1B C2B O2B 98(7)
C1B Cr1B C3B O3B -62(11)
C5B Cr1B C3B O3B 8(12)
C2B Cr1B C3B O3B 31(11)
C4B Cr1B C3B O3B -153(11)
Sn1B Cr1B C3B O3B 118(11)
C1B Cr1B C4B O4B 88(9)
C5B Cr1B C4B O4B -1(9)
C2B Cr1B C4B O4B -43(10)
C3B Cr1B C4B O4B 177(100)
Sn1B Cr1B C4B O4B -95(9)
C1B Cr1B C5B O5B 34(5)
C2B Cr1B C5B O5B -58(5)
C4B Cr1B C5B O5B 126(5)
C3B Cr1B C5B O5B -35(7)
Sn1B Cr1B C5B O5B -145(5)
C8B N2B C6B N1B 0.4(4)
C31B N2B C6B N1B -170.6(4)
C8B N2B C6B Sn1B -166.3(3)
C31B N2B C6B Sn1B 22.7(6)
C7B N1B C6B N2B -0.4(4)
C11B N1B C6B N2B 170.9(4)
C7B N1B C6B Sn1B 166.5(3)
C11B N1B C6B Sn1B -22.2(6)
Cl2B Sn1B C6B N2B -36.1(3)
Cl1B Sn1B C6B N2B -133.7(3)
Cr1B Sn1B C6B N2B 95.8(3)
Cl2B Sn1B C6B N1B 159.9(3)
Cl1B Sn1B C6B N1B 62.3(3)
Cr1B Sn1B C6B N1B -68.2(3)
C6B N1B C7B C8B 0.4(5)
C11B N1B C7B C8B -171.4(4)
N1B C7B C8B N2B -0.1(5)
C6B N2B C8B C7B -0.1(5)
C31B N2B C8B C7B 171.4(4)
C6B N1B C11B C12B 104.6(5)
C7B N1B C11B C12B -85.1(5)
C6B N1B C11B C16B -79.3(5)
C7B N1B C11B C16B 91.0(5)
C16B C11B C12B C13B 2.5(6)
N1B C11B C12B C13B 178.3(4)
C16B C11B C12B C17B -171.7(4)
N1B C11B C12B C17B 4.1(6)
C11B C12B C13B C14B -1.1(6)
C17B C12B C13B C14B 173.3(4)
C12B C13B C14B C15B -0.2(7)
C13B C14B C15B C16B 0.4(7)
C14B C15B C16B C11B 0.7(6)
C14B C15B C16B C20B -176.9(4)
C12B C11B C16B C15B -2.3(6)
N1B C11B C16B C15B -178.1(4)
C12B C11B C16B C20B 175.3(4)
N1B C11B C16B C20B -0.6(6)
C11B C12B C17B C18B -145.4(4)
C13B C12B C17B C18B 40.7(6)
C11B C12B C17B C19B 92.6(5)
C13B C12B C17B C19B -81.4(5)
C15B C16B C20B C22B -28.9(6)
C11B C16B C20B C22B 153.6(4)
C15B C16B C20B C21B 95.0(5)
C11B C16B C20B C21B -82.4(5)
C6B N2B C31B C32B -100.3(5)
C8B N2B C31B C32B 89.6(5)
C6B N2B C31B C36B 83.6(5)
C8B N2B C31B C36B -86.5(5)
C36B C31B C32B C33B -0.3(7)
N2B C31B C32B C33B -176.1(4)
C36B C31B C32B C37B 179.0(4)
N2B C31B C32B C37B 3.2(7)
C31B C32B C33B C34B 0.3(7)
C37B C32B C33B C34B -178.9(5)
C32B C33B C34B C35B -0.8(9)
C33B C34B C35B C36B 1.1(9)
C34B C35B C36B C31B -1.0(8)
C34B C35B C36B C40B 178.9(5)
C32B C31B C36B C35B 0.6(7)
N2B C31B C36B C35B 176.4(4)
C32B C31B C36B C40B -179.3(5)
N2B C31B C36B C40B -3.4(7)
C33B C32B C37B C39B -50.9(6)
C31B C32B C37B C39B 129.9(5)
C33B C32B C37B C38B 72.7(6)
C31B C32B C37B C38B -106.5(5)
C35B C36B C40B C42B 55.5(7)
C31B C36B C40B C42B -124.6(5)
C35B C36B C40B C41B -69.5(7)
C31B C36B C40B C41B 110.3(5)
C6C Sn1C Cr1C C1C -89(3)
Cl1C Sn1C Cr1C C1C 145(3)
Cl2C Sn1C Cr1C C1C 35(3)
C6C Sn1C Cr1C C3C 103.6(2)
Cl1C Sn1C Cr1C C3C -22.42(19)
Cl2C Sn1C Cr1C C3C -132.84(19)
C6C Sn1C Cr1C C2C -170.5(2)
Cl1C Sn1C Cr1C C2C 63.48(18)
Cl2C Sn1C Cr1C C2C -46.94(18)
C6C Sn1C Cr1C C4C 14.4(2)
Cl1C Sn1C Cr1C C4C -111.62(16)
Cl2C Sn1C Cr1C C4C 137.96(16)
C6C Sn1C Cr1C C5C -81.9(2)
Cl1C Sn1C Cr1C C5C 152.15(18)
Cl2C Sn1C Cr1C C5C 41.73(18)
C3C Cr1C C1C O1C -48(31)
C2C Cr1C C1C O1C -134(31)
C4C Cr1C C1C O1C 42(31)
C5C Cr1C C1C O1C 138(31)
Sn1C Cr1C C1C O1C 145(29)
C1C Cr1C C2C O2C 68(8)
C3C Cr1C C2C O2C -22(8)
C4C Cr1C C2C O2C -63(9)
C5C Cr1C C2C O2C 156(8)
Sn1C Cr1C C2C O2C -116(8)
C1C Cr1C C3C O3C -39(13)
C2C Cr1C C3C O3C 54(13)
C4C Cr1C C3C O3C -130(13)
C5C Cr1C C3C O3C 30(14)
Sn1C Cr1C C3C O3C 141(13)
C1C Cr1C C4C O4C -99(10)
C3C Cr1C C4C O4C -10(10)
C2C Cr1C C4C O4C 32(11)
C5C Cr1C C4C O4C 172(100)
Sn1C Cr1C C4C O4C 85(10)
C1C Cr1C C5C O5C 89(13)
C3C Cr1C C5C O5C 21(15)
C2C Cr1C C5C O5C -3(13)
C4C Cr1C C5C O5C -179(100)
Sn1C Cr1C C5C O5C -90(13)
C7C N1C C6C N2C -0.3(4)
C11C N1C C6C N2C 167.2(4)
C7C N1C C6C Sn1C 165.5(3)
C11C N1C C6C Sn1C -27.0(6)
C8C N2C C6C N1C 0.1(4)
C31C N2C C6C N1C -174.1(4)
C8C N2C C6C Sn1C -166.1(3)
C31C N2C C6C Sn1C 19.7(6)
Cl1C Sn1C C6C N1C 36.7(3)
Cl2C Sn1C C6C N1C 133.8(3)
Cr1C Sn1C C6C N1C -96.5(3)
Cl1C Sn1C C6C N2C -160.2(3)
Cl2C Sn1C C6C N2C -63.1(3)
Cr1C Sn1C C6C N2C 66.6(3)
C6C N1C C7C C8C 0.4(5)
C11C N1C C7C C8C -167.9(4)
N1C C7C C8C N2C -0.3(5)
C6C N2C C8C C7C 0.1(5)
C31C N2C C8C C7C 174.7(4)
C6C N1C C11C C12C 100.0(5)
C7C N1C C11C C12C -93.9(5)
C6C N1C C11C C16C -82.6(5)
C7C N1C C11C C16C 83.6(5)
C16C C11C C12C C13C 0.9(7)
N1C C11C C12C C13C 178.2(4)
C16C C11C C12C C17C -178.8(4)
N1C C11C C12C C17C -1.5(7)
C11C C12C C13C C14C -1.2(8)
C17C C12C C13C C14C 178.6(5)
C12C C13C C14C C15C 0.6(8)
C13C C14C C15C C16C 0.2(8)
C14C C15C C16C C11C -0.5(8)
C14C C15C C16C C20C -179.5(5)
C12C C11C C16C C15C -0.1(7)
N1C C11C C16C C15C -177.5(4)
C12C C11C C16C C20C 178.9(4)
N1C C11C C16C C20C 1.6(7)
C13C C12C C17C C19C -75.4(6)
C11C C12C C17C C19C 104.4(5)
C13C C12C C17C C18C 48.7(7)
C11C C12C C17C C18C -131.6(5)
C15C C16C C20C C21C 67.0(6)
C11C C16C C20C C21C -111.9(5)
C15C C16C C20C C22C -58.8(6)
C11C C16C C20C C22C 122.3(5)
C6C N2C C31C C32C -106.0(5)
C8C N2C C31C C32C 80.5(5)
C6C N2C C31C C36C 78.7(5)
C8C N2C C31C C36C -94.9(5)
C36C C31C C32C C33C -2.0(6)
N2C C31C C32C C33C -177.0(4)
C36C C31C C32C C37C 174.4(4)
N2C C31C C32C C37C -0.6(6)
C31C C32C C33C C34C 1.3(7)
C37C C32C C33C C34C -175.2(4)
C32C C33C C34C C35C -0.9(8)
C33C C34C C35C C36C 1.0(8)
C34C C35C C36C C31C -1.6(7)
C34C C35C C36C C40C 176.7(4)
C32C C31C C36C C35C 2.2(6)
N2C C31C C36C C35C 177.2(4)
C32C C31C C36C C40C -176.1(4)
N2C C31C C36C C40C -1.1(6)
C33C C32C C37C C39C -40.8(6)
C31C C32C C37C C39C 142.9(4)
C33C C32C C37C C38C 81.2(5)
C31C C32C C37C C38C -95.1(5)
C35C C36C C40C C41C -97.7(5)
C31C C36C C40C C41C 80.5(5)
C35C C36C C40C C42C 25.6(6)
C31C C36C C40C C42C -156.2(4)
